data_7200022
loop_
_publ_author_name
'Kendrick, John'
'Gourlay, Matthew D.'
'Neumann, Marcus A.'
'Leusen, Frank J. J.'

_publ_section_title
;
 Predicting spontaneous racemate resolution using recent developments in
 crystal structure prediction
;
_journal_issue 11
_journal_name_full CrystEngComm
_journal_page_first 2391
_journal_page_last 2399
_journal_paper_doi 10.1039/b909038j
_journal_volume 11
_journal_year 2009
_space_group_IT_number 14
_symmetry_cell_setting monoclinic
_symmetry_Int_Tables_number 14
_symmetry_space_group_name_Hall '-P 2ybc'
_symmetry_space_group_name_H-M 'P 1 21/c 1'
_cell_angle_alpha 90.000000
_cell_angle_beta 124.211332
_cell_angle_gamma 90.000000
_cell_length_a 8.807011
_cell_length_b 11.931068
_cell_length_c 13.447704
_cell_volume 1168.545
_cod_data_source_file 23HTP_racemic.cif
_cod_data_source_block 23HTP_R_13
_cod_original_sg_symbol_H-M 'P 2_1/c'
_cod_struct_determination_method theoretical
_cod_database_code 7200022

loop_
_symmetry_equiv_pos_site_id
_symmetry_equiv_pos_as_xyz
1 x,y,z
2 -x,y+1/2,-z+1/2
3 -x,-y,-z
4 x,-y+1/2,z+1/2

loop_
_atom_site_label
_atom_site_type_symbol
_atom_site_fract_x
_atom_site_fract_y
_atom_site_fract_z
C1 C 0.270383 0.685994 1.266758
C2 C 0.133830 0.654583 1.134292
C3 C 0.205478 0.713839 1.066279
N4 N 0.407259 0.712446 1.159943
C5 C 0.459235 0.693088 1.285423
O6 O 0.526385 0.735671 1.136283
C7 C 0.146373 0.837473 1.040521
C8 C 0.154643 0.648263 0.954362
C9 C 0.265967 0.561230 0.960109
H10 H 0.396366 0.543298 1.043859
C11 C 0.210419 0.497605 0.857945
H12 H 0.297785 0.429865 0.863174
C13 C 0.042624 0.517449 0.749835
H14 H -0.003069 0.466811 0.670507
C15 C -0.072442 0.601753 0.744240
O16 O -0.240251 0.615173 0.639099
C17 C -0.013703 0.668483 0.845482
H18 H -0.103662 0.735766 0.836943
C19 C 0.566546 0.582788 1.331322
C20 C 0.573172 0.791204 1.366479
H21 H 0.235086 0.767242 1.286611
H22 H 0.271688 0.624195 1.327413
H23 H 0.132250 0.563715 1.121164
H24 H -0.006838 0.680271 1.099905
H25 H 0.215757 0.880257 1.004543
H26 H -0.002549 0.844972 0.976454
H27 H 0.182045 0.879840 1.123295
H28 H -0.317748 0.668039 0.649106
H29 H 0.684094 0.584540 1.323550
H30 H 0.617702 0.571100 1.426089
H31 H 0.479425 0.511129 1.279694
H32 H 0.702253 0.800558 1.373102
H33 H 0.495951 0.869777 1.332458
H34 H 0.605038 0.776852 1.456815
